data_7108954
loop_
_publ_author_name
'Sidonie B. L. Vollrath'
'Chunhua Hu'
'Stefan Brase'
'Kent Kirshenbaum'

_publ_section_title
;
 Peptoid nanotubes: an oligomer macrocycle that reversibly sequesters
 water via single-crystal-to-single-crystal transformations
;
_journal_name_full Chem.Commun.
_journal_page_first 2317
_journal_paper_doi 10.1039/c3cc37163h
_journal_volume 49
_journal_year 2013
_chemical_formula_sum 'C52 H56 N8 O10'
_chemical_formula_weight 953.05
_chemical_name_systematic
;
?
;
_space_group_IT_number 15
_symmetry_cell_setting monoclinic
_symmetry_space_group_name_Hall '-C 2yc'
_symmetry_space_group_name_H-M 'C 1 2/c 1'
_atom_sites_solution_hydrogens geom
_atom_sites_solution_primary direct
_atom_sites_solution_secondary difmap
_audit_creation_method SHELXL-97
_cell_angle_alpha 90.00
_cell_angle_beta 106.8840(10)
_cell_angle_gamma 90.00
_cell_formula_units_Z 4
_cell_length_a 26.328(2)
_cell_length_b 8.8744(7)
_cell_length_c 22.0441(17)
_cell_measurement_reflns_used 9992
_cell_measurement_temperature 295(2)
_cell_measurement_theta_max 25.89
_cell_measurement_theta_min 2.43
_cell_volume 4928.5(7)
_computing_cell_refinement 'Bruker SAINT'
_computing_data_collection 'Bruker APEX2'
_computing_data_reduction 'Bruker SAINT'
_computing_molecular_graphics 'Bruker SHELXTL'
_computing_publication_material 'Bruker SHELXTL'
_computing_structure_refinement 'SHELXL-97 (Sheldrick, 2008)'
_computing_structure_solution 'SHELXS-97 (Sheldrick, 2008)'
_diffrn_ambient_temperature 295(2)
_diffrn_measured_fraction_theta_full 0.998
_diffrn_measured_fraction_theta_max 0.998
_diffrn_measurement_device_type 'Bruker APEX-II CCD'
_diffrn_measurement_method '\f and \w scans'
_diffrn_radiation_monochromator graphite
_diffrn_radiation_source 'fine-focus sealed tube'
_diffrn_radiation_type MoK\a
_diffrn_radiation_wavelength 0.71073
_diffrn_reflns_av_R_equivalents 0.0358
_diffrn_reflns_av_sigmaI/netI 0.0168
_diffrn_reflns_limit_h_max 34
_diffrn_reflns_limit_h_min -34
_diffrn_reflns_limit_k_max 11
_diffrn_reflns_limit_k_min -11
_diffrn_reflns_limit_l_max 28
_diffrn_reflns_limit_l_min -28
_diffrn_reflns_number 64702
_diffrn_reflns_theta_full 27.55
_diffrn_reflns_theta_max 27.55
_diffrn_reflns_theta_min 1.62
_exptl_absorpt_coefficient_mu 0.090
_exptl_absorpt_correction_T_max 0.9853
_exptl_absorpt_correction_T_min 0.9521
_exptl_absorpt_correction_type multi-scan
_exptl_absorpt_process_details SADABS
_exptl_crystal_colour colorless
_exptl_crystal_density_diffrn 1.284
_exptl_crystal_density_method 'not measured'
_exptl_crystal_description plate
_exptl_crystal_F_000 2016
_exptl_crystal_size_max 0.55
_exptl_crystal_size_mid 0.54
_exptl_crystal_size_min 0.16
_refine_diff_density_max 0.495
_refine_diff_density_min -0.292
_refine_diff_density_rms 0.033
_refine_ls_extinction_method none
_refine_ls_goodness_of_fit_ref 1.033
_refine_ls_hydrogen_treatment constr
_refine_ls_matrix_type full
_refine_ls_number_parameters 317
_refine_ls_number_reflns 5681
_refine_ls_number_restraints 1
_refine_ls_restrained_S_all 1.034
_refine_ls_R_factor_all 0.0625
_refine_ls_R_factor_gt 0.0451
_refine_ls_shift/su_max 0.000
_refine_ls_shift/su_mean 0.000
_refine_ls_structure_factor_coef Fsqd
_refine_ls_weighting_details 'calc w=1/[\s^2^(Fo^2^)+(0.0531P)^2^+3.0347P] where P=(Fo^2^+2Fc^2^)/3'
_refine_ls_weighting_scheme calc
_refine_ls_wR_factor_gt 0.1157
_refine_ls_wR_factor_ref 0.1287
_reflns_number_gt 4293
_reflns_number_total 5681
_reflns_threshold_expression >2sigma(I)
_cod_data_source_file c3cc37163h.txt
_cod_data_source_block 10ktk12h
_cod_original_cell_volume 4928.6(7)
_cod_original_sg_symbol_H-M 'C2/c '
_cod_database_code 7108954

loop_
_symmetry_equiv_pos_as_xyz
'x, y, z'
'-x, y, -z+1/2'
'x+1/2, y+1/2, z'
'-x+1/2, y+1/2, -z+1/2'
'-x, -y, -z'
'x, -y, z-1/2'
'-x+1/2, -y+1/2, -z'
'x+1/2, -y+1/2, z-1/2'

loop_
_atom_site_label
_atom_site_type_symbol
_atom_site_fract_x
_atom_site_fract_y
_atom_site_fract_z
_atom_site_U_iso_or_equiv
_atom_site_adp_type
_atom_site_occupancy
_atom_site_symmetry_multiplicity
_atom_site_calc_flag
_atom_site_refinement_flags
O1 O 0.14140(5) 0.12912(13) 0.26757(6) 0.0586(3) Uani 1 1 d .
O2 O 0.14402(6) 0.28505(18) 0.11150(6) 0.0787(4) Uani 1 1 d .
O3 O 0.32397(5) 0.17293(15) 0.19493(8) 0.0756(4) Uani 1 1 d .
O4 O -0.01104(4) 0.40022(14) 0.06517(5) 0.0564(3) Uani 1 1 d .
O5 O 0.06943(4) 0.36724(13) 0.32089(6) 0.0546(3) Uani 1 1 d .
N1 N 0.16804(5) 0.24155(15) 0.36297(6) 0.0472(3) Uani 1 1 d .
N2 N 0.19846(5) 0.30193(15) 0.21136(6) 0.0449(3) Uani 1 1 d .
N3 N 0.06868(5) 0.47165(15) 0.13004(6) 0.0456(3) Uani 1 1 d .
N4 N -0.02870(5) 0.18096(14) 0.14147(6) 0.0420(3) Uani 1 1 d .
C1 C 0.16931(6) 0.22230(16) 0.30248(8) 0.0438(3) Uani 1 1 d .
C2 C 0.12452(6) 0.1678(2) 0.37937(8) 0.0510(4) Uani 1 1 d .
H2A H 0.1319 0.1662 0.4251 0.061 Uiso 1 1 calc R
H2B H 0.1217 0.0644 0.3646 0.061 Uiso 1 1 calc R
C3 C 0.20016(7) 0.3458(2) 0.40732(8) 0.0529(4) Uani 1 1 d .
C4 C 0.17673(9) 0.4478(2) 0.43835(10) 0.0729(5) Uani 1 1 d .
H4 H 0.1400 0.4519 0.4289 0.087 Uiso 1 1 calc R
C5 C 0.20779(13) 0.5432(3) 0.48321(12) 0.0974(8) Uani 1 1 d .
H5 H 0.1920 0.6093 0.5051 0.117 Uiso 1 1 calc R
C6 C 0.26202(14) 0.5410(3) 0.49575(12) 0.1031(10) Uani 1 1 d .
H6 H 0.2828 0.6079 0.5251 0.124 Uiso 1 1 calc R
C7 C 0.28568(10) 0.4408(3) 0.46519(10) 0.0868(8) Uani 1 1 d .
H7 H 0.3224 0.4413 0.4733 0.104 Uiso 1 1 calc R
C8 C 0.25512(7) 0.3385(2) 0.42225(9) 0.0647(5) Uani 1 1 d .
H8 H 0.2713 0.2659 0.4037 0.078 Uiso 1 1 calc R
C9 C 0.20353(6) 0.33042(17) 0.27743(7) 0.0430(3) Uani 1 1 d .
H9A H 0.1929 0.4333 0.2823 0.052 Uiso 1 1 calc R
H9B H 0.2404 0.3191 0.3021 0.052 Uiso 1 1 calc R
C10 C 0.15308(6) 0.33332(18) 0.16533(8) 0.0473(4) Uani 1 1 d .
C11 C 0.23644(7) 0.19657(19) 0.19853(9) 0.0560(4) Uani 1 1 d .
H11A H 0.2198 0.1421 0.1597 0.067 Uiso 1 1 calc R
H11B H 0.2470 0.1239 0.2328 0.067 Uiso 1 1 calc R
C12 C 0.28505(7) 0.2784(2) 0.19214(11) 0.0639(5) Uani 1 1 d .
H12A H 0.2766 0.3319 0.1521 0.077 Uiso 1 1 calc R
H12B H 0.2972 0.3510 0.2262 0.077 Uiso 1 1 calc R
C13 C 0.37040(9) 0.2330(3) 0.18486(14) 0.0875(7) Uani 1 1 d .
H13A H 0.3619 0.2781 0.1435 0.131 Uiso 1 1 calc R
H13B H 0.3958 0.1538 0.1877 0.131 Uiso 1 1 calc R
H13C H 0.3851 0.3080 0.2165 0.131 Uiso 1 1 calc R
C14 C 0.11429(5) 0.43918(17) 0.18351(7) 0.0419(3) Uani 1 1 d .
H14A H 0.1025 0.3935 0.2170 0.050 Uiso 1 1 calc R
H14B H 0.1323 0.5326 0.1997 0.050 Uiso 1 1 calc R
C15 C 0.02493(6) 0.38264(17) 0.11392(7) 0.0419(3) Uani 1 1 d .
C16 C 0.07733(7) 0.5791(2) 0.08335(8) 0.0586(4) Uani 1 1 d .
H16A H 0.1023 0.5361 0.0633 0.070 Uiso 1 1 calc R
H16B H 0.0440 0.5957 0.0507 0.070 Uiso 1 1 calc R
C17 C 0.09785(8) 0.7234(2) 0.11199(10) 0.0675(5) Uani 1 1 d .
C18 C 0.11507(10) 0.8383(3) 0.13474(14) 0.0978(8) Uani 1 1 d .
H18 H 0.1288 0.9298 0.1529 0.117 Uiso 1 1 calc R
C19 C 0.02173(6) 0.25991(17) 0.16138(7) 0.0428(3) Uani 1 1 d .
H19A H 0.0504 0.1885 0.1654 0.051 Uiso 1 1 calc R
H19B H 0.0261 0.3052 0.2026 0.051 Uiso 1 1 calc R
C20 C -0.03345(6) 0.03959(17) 0.10799(8) 0.0447(3) Uani 1 1 d .
C21 C -0.05034(7) 0.0366(2) 0.04285(9) 0.0592(4) Uani 1 1 d .
H21 H -0.0555 0.1260 0.0199 0.071 Uiso 1 1 calc R
C22 C -0.05966(9) -0.1005(3) 0.01169(11) 0.0777(6) Uani 1 1 d .
H22 H -0.0717 -0.1029 -0.0324 0.093 Uiso 1 1 calc R
C23 C -0.05141(9) -0.2310(3) 0.04480(14) 0.0835(7) Uani 1 1 d U
H23 H -0.0583 -0.3225 0.0234 0.100 Uiso 1 1 calc R
C24 C -0.03309(10) -0.2296(2) 0.10944(14) 0.0806(6) Uani 1 1 d U
H24 H -0.0268 -0.3198 0.1318 0.097 Uiso 1 1 calc R
C25 C -0.02381(8) -0.0925(2) 0.14188(10) 0.0626(5) Uani 1 1 d .
H25 H -0.0113 -0.0907 0.1859 0.075 Uiso 1 1 calc R
C26 C 0.07183(6) 0.24888(17) 0.34988(7) 0.0422(3) Uani 1 1 d .

loop_
_atom_site_aniso_label
_atom_site_aniso_U_11
_atom_site_aniso_U_22
_atom_site_aniso_U_33
_atom_site_aniso_U_23
_atom_site_aniso_U_13
_atom_site_aniso_U_12
O1 0.0554(7) 0.0440(6) 0.0727(8) -0.0016(6) 0.0128(6) -0.0133(5)
O2 0.0737(9) 0.0978(11) 0.0580(8) -0.0294(7) 0.0088(6) 0.0156(8)
O3 0.0558(7) 0.0543(7) 0.1280(12) 0.0196(8) 0.0447(8) 0.0078(6)
O4 0.0487(6) 0.0635(7) 0.0463(6) 0.0054(5) -0.0028(5) -0.0063(5)
O5 0.0483(6) 0.0504(6) 0.0625(7) 0.0215(5) 0.0119(5) 0.0010(5)
N1 0.0347(6) 0.0500(7) 0.0555(8) 0.0104(6) 0.0110(5) -0.0038(5)
N2 0.0354(6) 0.0463(7) 0.0536(7) -0.0025(6) 0.0141(5) 0.0043(5)
N3 0.0369(6) 0.0487(7) 0.0463(7) 0.0066(6) 0.0042(5) -0.0018(5)
N4 0.0357(6) 0.0423(7) 0.0478(7) -0.0074(5) 0.0120(5) -0.0019(5)
C1 0.0332(7) 0.0356(7) 0.0595(9) 0.0069(7) 0.0087(6) 0.0024(6)
C2 0.0379(8) 0.0533(9) 0.0615(10) 0.0202(8) 0.0139(7) 0.0004(7)
C3 0.0487(9) 0.0564(10) 0.0487(9) 0.0128(7) 0.0064(7) -0.0057(7)
C4 0.0769(13) 0.0701(13) 0.0666(12) -0.0011(10) 0.0129(10) 0.0002(11)
C5 0.128(2) 0.0795(16) 0.0738(15) -0.0105(13) 0.0119(15) -0.0080(16)
C6 0.124(2) 0.0928(19) 0.0687(15) -0.0003(14) -0.0092(15) -0.0384(18)
C7 0.0705(14) 0.112(2) 0.0591(12) 0.0230(13) -0.0102(10) -0.0317(14)
C8 0.0488(10) 0.0836(13) 0.0533(10) 0.0180(9) 0.0018(8) -0.0101(9)
C9 0.0329(7) 0.0430(8) 0.0514(8) 0.0030(6) 0.0096(6) -0.0018(6)
C10 0.0414(8) 0.0473(8) 0.0523(9) -0.0071(7) 0.0124(7) -0.0005(7)
C11 0.0495(9) 0.0483(9) 0.0761(12) -0.0008(8) 0.0274(8) 0.0095(7)
C12 0.0577(10) 0.0515(10) 0.0941(14) 0.0131(9) 0.0403(10) 0.0105(8)
C13 0.0602(12) 0.0695(13) 0.148(2) 0.0162(14) 0.0541(14) 0.0030(10)
C14 0.0340(7) 0.0429(8) 0.0452(8) -0.0026(6) 0.0059(6) -0.0002(6)
C15 0.0380(7) 0.0444(8) 0.0411(7) -0.0037(6) 0.0082(6) 0.0013(6)
C16 0.0515(9) 0.0644(11) 0.0571(10) 0.0137(8) 0.0115(8) -0.0054(8)
C17 0.0532(10) 0.0629(12) 0.0811(13) 0.0210(10) 0.0108(9) -0.0070(9)
C18 0.0807(16) 0.0639(14) 0.135(2) 0.0150(14) 0.0093(15) -0.0180(12)
C19 0.0343(7) 0.0476(8) 0.0434(8) -0.0009(6) 0.0062(6) -0.0013(6)
C20 0.0371(7) 0.0442(8) 0.0565(9) -0.0097(7) 0.0194(7) -0.0008(6)
C21 0.0606(10) 0.0632(11) 0.0562(10) -0.0150(8) 0.0209(8) -0.0021(8)
C22 0.0746(13) 0.0850(16) 0.0772(14) -0.0391(12) 0.0279(11) -0.0071(12)
C23 0.0769(14) 0.0653(14) 0.1216(18) -0.0429(14) 0.0497(14) -0.0109(11)
C24 0.0848(15) 0.0458(10) 0.1282(19) -0.0036(12) 0.0575(14) 0.0058(10)
C25 0.0673(11) 0.0525(10) 0.0754(12) 0.0003(9) 0.0326(10) 0.0091(9)
C26 0.0384(7) 0.0444(8) 0.0424(7) 0.0077(6) 0.0095(6) 0.0000(6)

loop_
_atom_type_symbol
_atom_type_description
_atom_type_scat_dispersion_real
_atom_type_scat_dispersion_imag
_atom_type_scat_source
C C 0.0033 0.0016 'International Tables Vol C Tables 4.2.6.8 and 6.1.1.4'
H H 0.0000 0.0000 'International Tables Vol C Tables 4.2.6.8 and 6.1.1.4'
N N 0.0061 0.0033 'International Tables Vol C Tables 4.2.6.8 and 6.1.1.4'
O O 0.0106 0.0060 'International Tables Vol C Tables 4.2.6.8 and 6.1.1.4'

loop_
_geom_angle_atom_site_label_1
_geom_angle_atom_site_label_2
_geom_angle_atom_site_label_3
_geom_angle
_geom_angle_site_symmetry_1
_geom_angle_site_symmetry_3
C12 O3 C13 113.86(15) . .
C1 N1 C3 125.14(13) . .
C1 N1 C2 115.77(13) . .
C3 N1 C2 118.27(14) . .
C10 N2 C9 121.51(12) . .
C10 N2 C11 119.56(14) . .
C9 N2 C11 116.14(13) . .
C15 N3 C14 122.57(13) . .
C15 N3 C16 119.17(13) . .
C14 N3 C16 116.07(12) . .
C26 N4 C20 120.67(12) 2 .
C26 N4 C19 118.41(12) 2 .
C20 N4 C19 120.67(12) . .
O1 C1 N1 121.59(14) . .
O1 C1 C9 120.62(15) . .
N1 C1 C9 117.59(13) . .
N1 C2 C26 111.45(12) . .
N1 C2 H2A 109.3 . .
C26 C2 H2A 109.3 . .
N1 C2 H2B 109.3 . .
C26 C2 H2B 109.3 . .
H2A C2 H2B 108.0 . .
C4 C3 C8 119.78(19) . .
C4 C3 N1 120.06(16) . .
C8 C3 N1 120.03(18) . .
C5 C4 C3 120.0(2) . .
C5 C4 H4 120.0 . .
C3 C4 H4 120.0 . .
C6 C5 C4 120.1(3) . .
C6 C5 H5 119.9 . .
C4 C5 H5 119.9 . .
C7 C6 C5 120.3(2) . .
C7 C6 H6 119.8 . .
C5 C6 H6 119.8 . .
C6 C7 C8 120.3(2) . .
C6 C7 H7 119.9 . .
C8 C7 H7 119.9 . .
C7 C8 C3 119.3(2) . .
C7 C8 H8 120.4 . .
C3 C8 H8 120.4 . .
N2 C9 C1 111.30(12) . .
N2 C9 H9A 109.4 . .
C1 C9 H9A 109.4 . .
N2 C9 H9B 109.4 . .
C1 C9 H9B 109.4 . .
H9A C9 H9B 108.0 . .
O2 C10 N2 122.60(15) . .
O2 C10 C14 121.08(14) . .
N2 C10 C14 116.27(13) . .
N2 C11 C12 110.94(14) . .
N2 C11 H11A 109.5 . .
C12 C11 H11A 109.5 . .
N2 C11 H11B 109.5 . .
C12 C11 H11B 109.5 . .
H11A C11 H11B 108.0 . .
O3 C12 C11 107.98(14) . .
O3 C12 H12A 110.1 . .
C11 C12 H12A 110.1 . .
O3 C12 H12B 110.1 . .
C11 C12 H12B 110.1 . .
H12A C12 H12B 108.4 . .
O3 C13 H13A 109.5 . .
O3 C13 H13B 109.5 . .
H13A C13 H13B 109.5 . .
O3 C13 H13C 109.5 . .
H13A C13 H13C 109.5 . .
H13B C13 H13C 109.5 . .
N3 C14 C10 111.68(12) . .
N3 C14 H14A 109.3 . .
C10 C14 H14A 109.3 . .
N3 C14 H14B 109.3 . .
C10 C14 H14B 109.3 . .
H14A C14 H14B 107.9 . .
O4 C15 N3 122.67(14) . .
O4 C15 C19 120.75(13) . .
N3 C15 C19 116.55(12) . .
C17 C16 N3 112.31(15) . .
C17 C16 H16A 109.1 . .
N3 C16 H16A 109.1 . .
C17 C16 H16B 109.1 . .
N3 C16 H16B 109.1 . .
H16A C16 H16B 107.9 . .
C18 C17 C16 178.9(3) . .
C17 C18 H18 180.0 . .
N4 C19 C15 111.36(12) . .
N4 C19 H19A 109.4 . .
C15 C19 H19A 109.4 . .
N4 C19 H19B 109.4 . .
C15 C19 H19B 109.4 . .
H19A C19 H19B 108.0 . .
C25 C20 C21 120.27(16) . .
C25 C20 N4 119.29(15) . .
C21 C20 N4 120.34(15) . .
C20 C21 C22 119.5(2) . .
C20 C21 H21 120.2 . .
C22 C21 H21 120.2 . .
C23 C22 C21 120.5(2) . .
C23 C22 H22 119.8 . .
C21 C22 H22 119.8 . .
C22 C23 C24 120.5(2) . .
C22 C23 H23 119.7 . .
C24 C23 H23 119.7 . .
C23 C24 C25 120.0(2) . .
C23 C24 H24 120.0 . .
C25 C24 H24 120.0 . .
C20 C25 C24 119.2(2) . .
C20 C25 H25 120.4 . .
C24 C25 H25 120.4 . .
O5 C26 N4 122.75(13) . 2
O5 C26 C2 121.97(13) . .
N4 C26 C2 115.28(12) 2 .

loop_
_geom_bond_atom_site_label_1
_geom_bond_atom_site_label_2
_geom_bond_distance
_geom_bond_site_symmetry_2
O1 C1 1.2196(18) .
O2 C10 1.2182(19) .
O3 C12 1.376(2) .
O3 C13 1.409(2) .
O4 C15 1.2186(17) .
O5 C26 1.2216(18) .
N1 C1 1.355(2) .
N1 C3 1.430(2) .
N1 C2 1.4534(19) .
N2 C10 1.353(2) .
N2 C9 1.446(2) .
N2 C11 1.4557(19) .
N3 C15 1.3562(19) .
N3 C14 1.4465(18) .
N3 C16 1.468(2) .
N4 C26 1.3471(18) 2
N4 C20 1.4425(19) .
N4 C19 1.4520(18) .
C1 C9 1.525(2) .
C2 C26 1.530(2) .
C2 H2A 0.9700 .
C2 H2B 0.9700 .
C3 C4 1.383(3) .
C3 C8 1.389(2) .
C4 C5 1.376(3) .
C4 H4 0.9300 .
C5 C6 1.374(4) .
C5 H5 0.9300 .
C6 C7 1.370(4) .
C6 H6 0.9300 .
C7 C8 1.387(3) .
C7 H7 0.9300 .
C8 H8 0.9300 .
C9 H9A 0.9700 .
C9 H9B 0.9700 .
C10 C14 1.524(2) .
C11 C12 1.513(2) .
C11 H11A 0.9700 .
C11 H11B 0.9700 .
C12 H12A 0.9700 .
C12 H12B 0.9700 .
C13 H13A 0.9600 .
C13 H13B 0.9600 .
C13 H13C 0.9600 .
C14 H14A 0.9700 .
C14 H14B 0.9700 .
C15 C19 1.529(2) .
C16 C17 1.460(3) .
C16 H16A 0.9700 .
C16 H16B 0.9700 .
C17 C18 1.168(3) .
C18 H18 0.9300 .
C19 H19A 0.9700 .
C19 H19B 0.9700 .
C20 C25 1.374(2) .
C20 C21 1.375(2) .
C21 C22 1.383(3) .
C21 H21 0.9300 .
C22 C23 1.353(3) .
C22 H22 0.9300 .
C23 C24 1.365(4) .
C23 H23 0.9300 .
C24 C25 1.396(3) .
C24 H24 0.9300 .
C25 H25 0.9300 .
C26 N4 1.3471(18) 2
